data_4104108
loop_
_publ_author_name
'Jenni Goodman'
'Vladimir V. Grushin'
'Roman B. Larichev'
'Stuart A. Macgregor'
'William J. Marshall'
'D. Christopher Roe'

_publ_section_title
;
 Fluxionality of [(Ph3P)3Rh(X)]: The Extreme Case of X = CF3
;
_journal_name_full 'Journal of the American Chemical Society'
_journal_page_first 4236
_journal_page_last 4238
_journal_paper_doi 10.1021/ja9005699
_journal_volume 131
_journal_year 2009
_chemical_formula_sum 'C37 H30 F O P2 Rh'
_chemical_formula_weight 674.46
_chemical_name_systematic
; 
 ? 
;
_space_group_IT_number 2
_symmetry_cell_setting triclinic
_symmetry_space_group_name_Hall '-P 1'
_symmetry_space_group_name_H-M 'P -1'
_atom_sites_solution_hydrogens geom
_atom_sites_solution_primary direct
_atom_sites_solution_secondary difmap
_audit_creation_method SHELXL-97
_cell_angle_alpha 76.432(8)
_cell_angle_beta 80.403(19)
_cell_angle_gamma 65.506(8)
_cell_formula_units_Z 2
_cell_length_a 9.261(4)
_cell_length_b 10.510(4)
_cell_length_c 18.064(7)
_cell_measurement_reflns_used 5576
_cell_measurement_temperature 293(2)
_cell_measurement_theta_max 28.29
_cell_measurement_theta_min 2.42
_cell_volume 1550.5(11)
_computing_cell_refinement 'Bruker SAINT'
_computing_data_collection 'Bruker APEX2'
_computing_data_reduction 'Bruker SAINT'
_computing_molecular_graphics 'Bruker SHELXTL'
_computing_publication_material 'Bruker SHELXTL'
_computing_structure_refinement 'SHELXL-97 (Sheldrick, 2008)'
_computing_structure_solution 'SHELXS-97 (Sheldrick, 2008)'
_diffrn_ambient_temperature 293(2)
_diffrn_measured_fraction_theta_full 0.982
_diffrn_measured_fraction_theta_max 0.982
_diffrn_measurement_device_type 'Bruker APEX-II CCD'
_diffrn_measurement_method '\f and \w scans'
_diffrn_radiation_monochromator graphite
_diffrn_radiation_source 'fine-focus sealed tube'
_diffrn_radiation_type MoK\a
_diffrn_radiation_wavelength 0.71073
_diffrn_reflns_av_R_equivalents 0.0423
_diffrn_reflns_av_sigmaI/netI 0.0391
_diffrn_reflns_limit_h_max 12
_diffrn_reflns_limit_h_min -12
_diffrn_reflns_limit_k_max 14
_diffrn_reflns_limit_k_min -14
_diffrn_reflns_limit_l_max 22
_diffrn_reflns_limit_l_min -24
_diffrn_reflns_number 30899
_diffrn_reflns_theta_full 28.81
_diffrn_reflns_theta_max 28.81
_diffrn_reflns_theta_min 2.17
_exptl_absorpt_coefficient_mu 0.689
_exptl_absorpt_correction_type none
_exptl_crystal_colour colourless
_exptl_crystal_density_diffrn 1.445
_exptl_crystal_density_meas ?
_exptl_crystal_density_method 'not measured'
_exptl_crystal_description ireg.plate
_exptl_crystal_F_000 688
_exptl_crystal_size_max 0.40
_exptl_crystal_size_mid 0.40
_exptl_crystal_size_min 0.05
_refine_diff_density_max 0.629
_refine_diff_density_min -0.479
_refine_diff_density_rms 0.079
_refine_ls_extinction_method none
_refine_ls_goodness_of_fit_ref 1.057
_refine_ls_hydrogen_treatment riding
_refine_ls_matrix_type full
_refine_ls_number_parameters 380
_refine_ls_number_reflns 7967
_refine_ls_number_restraints 0
_refine_ls_restrained_S_all 1.057
_refine_ls_R_factor_all 0.0427
_refine_ls_R_factor_gt 0.0340
_refine_ls_shift/su_max 0.001
_refine_ls_shift/su_mean 0.000
_refine_ls_structure_factor_coef Fsqd
_refine_ls_weighting_details 'calc w=1/[\s^2^(Fo^2^)+(0.0409P)^2^+0.7969P] where P=(Fo^2^+2Fc^2^)/3'
_refine_ls_weighting_scheme calc
_refine_ls_wR_factor_gt 0.0849
_refine_ls_wR_factor_ref 0.0899
_reflns_number_gt 6723
_reflns_number_total 7967
_reflns_threshold_expression >2sigma(I)
_cod_data_source_file ja9005699_si_001_4.cif
_cod_data_source_block 08158
_cod_depositor_comments
;
The following automatic conversions were performed:

'_exptl_crystal_density_meas' value 'not measured' was changed to '?'
- the value is perceived as not measured.

Automatic conversion script
Id: cif_fix_values 3008 2015-01-20 13:52:24Z robertas 
;
_cod_database_code 4104108

loop_
_symmetry_equiv_pos_as_xyz
'x, y, z'
'-x, -y, -z'

loop_
_atom_site_label
_atom_site_type_symbol
_atom_site_fract_x
_atom_site_fract_y
_atom_site_fract_z
_atom_site_U_iso_or_equiv
_atom_site_adp_type
_atom_site_occupancy
_atom_site_symmetry_multiplicity
_atom_site_calc_flag
_atom_site_refinement_flags
Rh1 Rh 0.549137(19) 0.214478(17) 0.259094(9) 0.02138(6) Uani 1 1 d .
P1 P 0.55401(6) 0.10447(6) 0.15974(3) 0.02086(11) Uani 1 1 d .
P2 P 0.53578(6) 0.33165(6) 0.35670(3) 0.02010(11) Uani 1 1 d .
F1 F 0.77347(16) 0.07642(15) 0.28215(9) 0.0365(3) Uani 1 1 d .
O1 O 0.2267(2) 0.4177(2) 0.21980(13) 0.0524(5) Uani 1 1 d .
C1 C 0.3518(3) 0.3390(3) 0.23564(14) 0.0302(5) Uani 1 1 d .
C2 C 0.3533(3) 0.1433(2) 0.13596(12) 0.0249(4) Uani 1 1 d .
C3 C 0.2496(3) 0.1053(3) 0.19394(14) 0.0325(5) Uani 1 1 d .
H3A H 0.2858 0.0572 0.2417 0.039 Uiso 1 1 calc R
C4 C 0.0930(3) 0.1388(3) 0.18078(16) 0.0400(6) Uani 1 1 d .
H4A H 0.0254 0.1123 0.2194 0.048 Uiso 1 1 calc R
C5 C 0.0384(3) 0.2117(3) 0.11006(17) 0.0442(6) Uani 1 1 d .
H5A H -0.0666 0.2355 0.1013 0.053 Uiso 1 1 calc R
C6 C 0.1395(3) 0.2494(3) 0.05244(16) 0.0438(6) Uani 1 1 d .
H6A H 0.1022 0.2980 0.0049 0.053 Uiso 1 1 calc R
C7 C 0.2971(3) 0.2152(3) 0.06483(13) 0.0315(5) Uani 1 1 d .
H7A H 0.3645 0.2405 0.0256 0.038 Uiso 1 1 calc R
C8 C 0.6536(3) -0.0892(2) 0.16909(12) 0.0252(4) Uani 1 1 d .
C9 C 0.5933(3) -0.1676(3) 0.14030(14) 0.0340(5) Uani 1 1 d .
H9A H 0.4975 -0.1229 0.1175 0.041 Uiso 1 1 calc R
C10 C 0.6788(3) -0.3148(3) 0.14615(15) 0.0405(6) Uani 1 1 d .
H10A H 0.6393 -0.3678 0.1271 0.049 Uiso 1 1 calc R
C11 C 0.8215(3) -0.3815(3) 0.18005(15) 0.0422(7) Uani 1 1 d .
H11A H 0.8777 -0.4791 0.1835 0.051 Uiso 1 1 calc R
C12 C 0.8806(3) -0.3032(3) 0.20882(14) 0.0381(6) Uani 1 1 d .
H12A H 0.9763 -0.3484 0.2318 0.046 Uiso 1 1 calc R
C13 C 0.7978(3) -0.1576(3) 0.20348(13) 0.0312(5) Uani 1 1 d .
H13A H 0.8381 -0.1054 0.2228 0.037 Uiso 1 1 calc R
C14 C 0.6499(3) 0.1717(2) 0.07172(12) 0.0248(4) Uani 1 1 d .
C15 C 0.7413(3) 0.0871(3) 0.01830(13) 0.0361(6) Uani 1 1 d .
H15A H 0.7553 -0.0080 0.0269 0.043 Uiso 1 1 calc R
C16 C 0.8117(4) 0.1441(3) -0.04801(15) 0.0468(7) Uani 1 1 d .
H16A H 0.8731 0.0867 -0.0831 0.056 Uiso 1 1 calc R
C17 C 0.7910(3) 0.2849(3) -0.06186(15) 0.0440(7) Uani 1 1 d .
H17A H 0.8371 0.3228 -0.1065 0.053 Uiso 1 1 calc R
C18 C 0.7018(3) 0.3694(3) -0.00935(15) 0.0401(6) Uani 1 1 d .
H18A H 0.6885 0.4643 -0.0185 0.048 Uiso 1 1 calc R
C19 C 0.6317(3) 0.3143(3) 0.05705(14) 0.0314(5) Uani 1 1 d .
H19A H 0.5721 0.3724 0.0921 0.038 Uiso 1 1 calc R
C20 C 0.4921(3) 0.2413(2) 0.45162(12) 0.0242(4) Uani 1 1 d .
C21 C 0.3741(3) 0.1871(2) 0.46094(14) 0.0311(5) Uani 1 1 d .
H21A H 0.3269 0.1907 0.4185 0.037 Uiso 1 1 calc R
C22 C 0.3267(3) 0.1281(3) 0.53301(17) 0.0437(7) Uani 1 1 d .
H22A H 0.2462 0.0947 0.5387 0.052 Uiso 1 1 calc R
C23 C 0.3984(4) 0.1188(3) 0.59594(16) 0.0512(8) Uani 1 1 d .
H23A H 0.3655 0.0805 0.6443 0.061 Uiso 1 1 calc R
C24 C 0.5198(4) 0.1668(3) 0.58704(15) 0.0503(8) Uani 1 1 d .
H24A H 0.5711 0.1570 0.6294 0.060 Uiso 1 1 calc R
C25 C 0.5663(3) 0.2297(3) 0.51554(13) 0.0360(6) Uani 1 1 d .
H25A H 0.6462 0.2637 0.5104 0.043 Uiso 1 1 calc R
C26 C 0.3767(3) 0.5107(2) 0.34983(12) 0.0226(4) Uani 1 1 d .
C27 C 0.2642(3) 0.5535(2) 0.41009(12) 0.0268(4) Uani 1 1 d .
H27A H 0.2711 0.4920 0.4569 0.032 Uiso 1 1 calc R
C28 C 0.1410(3) 0.6884(3) 0.40052(15) 0.0366(6) Uani 1 1 d .
H28A H 0.0656 0.7159 0.4409 0.044 Uiso 1 1 calc R
C29 C 0.1306(3) 0.7811(3) 0.33157(16) 0.0402(6) Uani 1 1 d .
H29A H 0.0477 0.8704 0.3252 0.048 Uiso 1 1 calc R
C30 C 0.2443(4) 0.7404(3) 0.27199(15) 0.0416(6) Uani 1 1 d .
H30A H 0.2392 0.8036 0.2259 0.050 Uiso 1 1 calc R
C31 C 0.3655(3) 0.6060(3) 0.28053(14) 0.0338(5) Uani 1 1 d .
H31A H 0.4400 0.5790 0.2398 0.041 Uiso 1 1 calc R
C32 C 0.7150(3) 0.3577(2) 0.36634(12) 0.0266(4) Uani 1 1 d .
C33 C 0.7094(3) 0.4871(3) 0.37519(13) 0.0305(5) Uani 1 1 d .
H33A H 0.6127 0.5651 0.3746 0.037 Uiso 1 1 calc R
C34 C 0.8477(3) 0.5011(3) 0.38496(14) 0.0347(5) Uani 1 1 d .
H34A H 0.8427 0.5883 0.3911 0.042 Uiso 1 1 calc R
C35 C 0.9913(3) 0.3873(3) 0.38565(17) 0.0446(7) Uani 1 1 d .
H35A H 1.0837 0.3976 0.3912 0.054 Uiso 1 1 calc R
C36 C 0.9981(4) 0.2561(4) 0.3779(2) 0.0611(10) Uani 1 1 d .
H36A H 1.0948 0.1780 0.3796 0.073 Uiso 1 1 calc R
C37 C 0.8608(3) 0.2417(3) 0.36769(19) 0.0472(7) Uani 1 1 d .
H37A H 0.8660 0.1543 0.3617 0.057 Uiso 1 1 calc R

loop_
_atom_site_aniso_label
_atom_site_aniso_U_11
_atom_site_aniso_U_22
_atom_site_aniso_U_33
_atom_site_aniso_U_23
_atom_site_aniso_U_13
_atom_site_aniso_U_12
Rh1 0.02075(9) 0.02220(9) 0.02109(9) -0.00662(6) -0.00196(6) -0.00680(7)
P1 0.0217(3) 0.0223(3) 0.0187(2) -0.0054(2) -0.00263(19) -0.0074(2)
P2 0.0203(3) 0.0212(3) 0.0201(2) -0.00620(19) -0.00145(19) -0.0082(2)
F1 0.0244(7) 0.0341(8) 0.0518(9) -0.0182(7) -0.0097(6) -0.0045(6)
O1 0.0356(11) 0.0415(11) 0.0756(15) -0.0258(10) -0.0227(10) 0.0039(9)
C1 0.0291(12) 0.0289(12) 0.0359(12) -0.0186(10) -0.0055(9) -0.0068(10)
C2 0.0229(11) 0.0242(11) 0.0291(11) -0.0097(8) -0.0043(8) -0.0071(9)
C3 0.0324(13) 0.0352(13) 0.0307(11) -0.0062(10) -0.0018(9) -0.0143(11)
C4 0.0307(13) 0.0466(15) 0.0479(15) -0.0133(12) 0.0029(11) -0.0200(12)
C5 0.0272(13) 0.0501(17) 0.0588(17) -0.0142(14) -0.0103(12) -0.0138(12)
C6 0.0374(15) 0.0536(17) 0.0415(14) -0.0032(12) -0.0165(12) -0.0168(13)
C7 0.0319(12) 0.0379(13) 0.0273(11) -0.0070(10) -0.0049(9) -0.0147(11)
C8 0.0304(11) 0.0207(10) 0.0210(10) -0.0063(8) 0.0027(8) -0.0069(9)
C9 0.0387(14) 0.0307(12) 0.0330(12) -0.0097(10) 0.0001(10) -0.0131(11)
C10 0.0543(17) 0.0309(13) 0.0399(14) -0.0135(11) 0.0103(12) -0.0218(13)
C11 0.0516(17) 0.0237(12) 0.0381(14) -0.0054(10) 0.0112(12) -0.0075(12)
C12 0.0350(13) 0.0295(13) 0.0349(13) -0.0043(10) 0.0015(10) -0.0005(11)
C13 0.0296(12) 0.0285(12) 0.0300(11) -0.0065(9) -0.0004(9) -0.0061(10)
C14 0.0213(10) 0.0278(11) 0.0230(10) -0.0018(8) -0.0048(8) -0.0078(9)
C15 0.0421(14) 0.0345(13) 0.0285(12) -0.0078(10) 0.0049(10) -0.0136(11)
C16 0.0508(17) 0.0498(17) 0.0311(13) -0.0084(12) 0.0098(12) -0.0156(14)
C17 0.0339(14) 0.0535(17) 0.0331(13) 0.0067(12) 0.0022(10) -0.0155(13)
C18 0.0380(14) 0.0334(13) 0.0434(14) 0.0052(11) -0.0059(11) -0.0140(12)
C19 0.0269(12) 0.0290(12) 0.0342(12) -0.0054(9) -0.0004(9) -0.0078(10)
C20 0.0303(11) 0.0184(10) 0.0212(9) -0.0065(8) 0.0020(8) -0.0069(9)
C21 0.0254(11) 0.0211(11) 0.0413(13) -0.0059(9) 0.0027(9) -0.0054(9)
C22 0.0369(14) 0.0253(12) 0.0555(17) -0.0051(11) 0.0187(12) -0.0086(11)
C23 0.079(2) 0.0245(13) 0.0349(14) -0.0049(11) 0.0195(14) -0.0148(14)
C24 0.091(2) 0.0291(13) 0.0255(12) -0.0046(10) -0.0084(14) -0.0175(15)
C25 0.0547(16) 0.0268(12) 0.0291(12) -0.0040(9) -0.0090(11) -0.0168(12)
C26 0.0233(10) 0.0193(10) 0.0257(10) -0.0063(8) -0.0041(8) -0.0070(8)
C27 0.0277(11) 0.0264(11) 0.0264(10) -0.0078(9) -0.0032(8) -0.0089(9)
C28 0.0303(13) 0.0320(13) 0.0447(14) -0.0171(11) -0.0019(10) -0.0045(10)
C29 0.0418(15) 0.0243(12) 0.0494(15) -0.0100(11) -0.0170(12) -0.0014(11)
C30 0.0592(18) 0.0260(12) 0.0362(13) 0.0031(10) -0.0169(12) -0.0130(12)
C31 0.0424(14) 0.0289(12) 0.0289(11) -0.0053(9) -0.0008(10) -0.0137(11)
C32 0.0240(11) 0.0320(12) 0.0278(10) -0.0104(9) -0.0011(8) -0.0126(9)
C33 0.0298(12) 0.0300(12) 0.0350(12) -0.0080(9) -0.0032(9) -0.0137(10)
C34 0.0401(14) 0.0367(13) 0.0369(13) -0.0077(10) -0.0053(10) -0.0230(12)
C35 0.0314(14) 0.0573(18) 0.0589(17) -0.0260(14) -0.0024(12) -0.0233(13)
C36 0.0268(14) 0.063(2) 0.103(3) -0.047(2) -0.0119(16) -0.0073(14)
C37 0.0269(13) 0.0425(16) 0.080(2) -0.0343(15) -0.0079(13) -0.0074(12)

loop_
_atom_type_symbol
_atom_type_description
_atom_type_scat_dispersion_real
_atom_type_scat_dispersion_imag
_atom_type_scat_source
C C 0.0033 0.0016 'International Tables Vol C Tables 4.2.6.8 and 6.1.1.4'
H H 0.0000 0.0000 'International Tables Vol C Tables 4.2.6.8 and 6.1.1.4'
F F 0.0171 0.0103 'International Tables Vol C Tables 4.2.6.8 and 6.1.1.4'
O O 0.0106 0.0060 'International Tables Vol C Tables 4.2.6.8 and 6.1.1.4'
P P 0.1023 0.0942 'International Tables Vol C Tables 4.2.6.8 and 6.1.1.4'
Rh Rh -1.1178 0.9187 'International Tables Vol C Tables 4.2.6.8 and 6.1.1.4'

loop_
_geom_angle_atom_site_label_1
_geom_angle_atom_site_label_2
_geom_angle_atom_site_label_3
_geom_angle
C1 Rh1 F1 178.24(9)
C1 Rh1 P2 90.27(7)
F1 Rh1 P2 90.63(5)
C1 Rh1 P1 87.64(7)
F1 Rh1 P1 91.45(5)
P2 Rh1 P1 177.86(2)
C14 P1 C8 103.80(10)
C14 P1 C2 105.02(10)
C8 P1 C2 103.59(10)
C14 P1 Rh1 110.85(8)
C8 P1 Rh1 120.11(7)
C2 P1 Rh1 112.10(7)
C20 P2 C32 103.82(11)
C20 P2 C26 103.23(10)
C32 P2 C26 104.30(10)
C20 P2 Rh1 113.42(8)
C32 P2 Rh1 116.65(7)
C26 P2 Rh1 113.96(7)
O1 C1 Rh1 179.1(2)
C7 C2 C3 118.9(2)
C7 C2 P1 123.13(18)
C3 C2 P1 117.91(17)
C4 C3 C2 120.7(2)
C5 C4 C3 119.7(2)
C6 C5 C4 120.1(2)
C5 C6 C7 120.7(2)
C2 C7 C6 119.9(2)
C9 C8 C13 119.9(2)
C9 C8 P1 121.95(18)
C13 C8 P1 118.07(17)
C8 C9 C10 119.3(2)
C11 C10 C9 120.5(3)
C10 C11 C12 120.0(2)
C11 C12 C13 120.3(3)
C12 C13 C8 120.0(2)
C15 C14 C19 118.3(2)
C15 C14 P1 122.86(18)
C19 C14 P1 118.84(17)
C14 C15 C16 120.4(2)
C17 C16 C15 120.5(3)
C16 C17 C18 119.7(2)
C17 C18 C19 120.6(2)
C18 C19 C14 120.5(2)
C25 C20 C21 118.9(2)
C25 C20 P2 122.81(18)
C21 C20 P2 118.22(17)
C22 C21 C20 120.6(3)
C23 C22 C21 120.3(3)
C22 C23 C24 119.6(2)
C23 C24 C25 120.9(3)
C24 C25 C20 119.6(3)
C27 C26 C31 118.7(2)
C27 C26 P2 122.66(16)
C31 C26 P2 118.58(17)
C26 C27 C28 120.3(2)
C29 C28 C27 120.4(2)
C28 C29 C30 119.6(2)
C29 C30 C31 120.4(2)
C30 C31 C26 120.5(2)
C33 C32 C37 119.2(2)
C33 C32 P2 122.21(18)
C37 C32 P2 118.59(18)
C32 C33 C34 120.4(2)
C35 C34 C33 120.5(2)
C34 C35 C36 119.6(2)
C37 C36 C35 120.1(3)
C36 C37 C32 120.2(3)

loop_
_geom_bond_atom_site_label_1
_geom_bond_atom_site_label_2
_geom_bond_distance
Rh1 C1 1.802(2)
Rh1 F1 2.0250(16)
Rh1 P2 2.3368(9)
Rh1 P1 2.3373(9)
P1 C14 1.827(2)
P1 C8 1.832(2)
P1 C2 1.833(2)
P2 C20 1.824(2)
P2 C32 1.832(2)
P2 C26 1.838(2)
O1 C1 1.145(3)
C2 C7 1.391(3)
C2 C3 1.402(3)
C3 C4 1.391(4)
C4 C5 1.382(4)
C5 C6 1.380(4)
C6 C7 1.395(4)
C8 C9 1.393(3)
C8 C13 1.399(3)
C9 C10 1.402(4)
C10 C11 1.383(4)
C11 C12 1.384(4)
C12 C13 1.386(3)
C14 C15 1.395(3)
C14 C19 1.401(3)
C15 C16 1.395(3)
C16 C17 1.377(4)
C17 C18 1.377(4)
C18 C19 1.387(3)
C20 C25 1.396(3)
C20 C21 1.399(3)
C21 C22 1.388(3)
C22 C23 1.374(5)
C23 C24 1.385(5)
C24 C25 1.393(4)
C26 C27 1.391(3)
C26 C31 1.396(3)
C27 C28 1.397(3)
C28 C29 1.379(4)
C29 C30 1.383(4)
C30 C31 1.386(4)
C32 C33 1.385(3)
C32 C37 1.393(4)
C33 C34 1.392(3)
C34 C35 1.370(4)
C35 C36 1.393(4)
C36 C37 1.388(4)

loop_
_geom_torsion_atom_site_label_1
_geom_torsion_atom_site_label_2
_geom_torsion_atom_site_label_3
_geom_torsion_atom_site_label_4
_geom_torsion
C1 Rh1 P1 C14 94.92(11)
F1 Rh1 P1 C14 -83.57(9)
P2 Rh1 P1 C14 82.5(5)
C1 Rh1 P1 C8 -144.01(12)
F1 Rh1 P1 C8 37.50(10)
P2 Rh1 P1 C8 -156.5(5)
C1 Rh1 P1 C2 -22.09(11)
F1 Rh1 P1 C2 159.42(9)
P2 Rh1 P1 C2 -34.5(5)
C1 Rh1 P2 C20 101.41(12)
F1 Rh1 P2 C20 -80.11(10)
P1 Rh1 P2 C20 113.9(5)
C1 Rh1 P2 C32 -138.02(12)
F1 Rh1 P2 C32 40.47(10)
P1 Rh1 P2 C32 -125.6(5)
C1 Rh1 P2 C26 -16.33(11)
F1 Rh1 P2 C26 162.16(9)
P1 Rh1 P2 C26 -3.9(5)
F1 Rh1 C1 O1 39(18)
P2 Rh1 C1 O1 160(16)
P1 Rh1 C1 O1 -20(16)
C14 P1 C2 C7 -2.6(2)
C8 P1 C2 C7 -111.2(2)
Rh1 P1 C2 C7 117.89(19)
C14 P1 C2 C3 -178.84(18)
C8 P1 C2 C3 72.56(19)
Rh1 P1 C2 C3 -58.38(19)
C7 C2 C3 C4 0.0(4)
P1 C2 C3 C4 176.4(2)
C2 C3 C4 C5 -0.7(4)
C3 C4 C5 C6 0.9(4)
C4 C5 C6 C7 -0.4(4)
C3 C2 C7 C6 0.6(4)
P1 C2 C7 C6 -175.7(2)
C5 C6 C7 C2 -0.4(4)
C14 P1 C8 C9 -92.9(2)
C2 P1 C8 C9 16.7(2)
Rh1 P1 C8 C9 142.65(16)
C14 P1 C8 C13 84.42(19)
C2 P1 C8 C13 -166.07(17)
Rh1 P1 C8 C13 -40.1(2)
C13 C8 C9 C10 -0.1(3)
P1 C8 C9 C10 177.10(18)
C8 C9 C10 C11 0.0(4)
C9 C10 C11 C12 0.3(4)
C10 C11 C12 C13 -0.3(4)
C11 C12 C13 C8 0.2(4)
C9 C8 C13 C12 0.1(3)
P1 C8 C13 C12 -177.27(18)
C8 P1 C14 C15 15.8(2)
C2 P1 C14 C15 -92.7(2)
Rh1 P1 C14 C15 146.06(18)
C8 P1 C14 C19 -164.05(18)
C2 P1 C14 C19 87.51(19)
Rh1 P1 C14 C19 -33.77(19)
C19 C14 C15 C16 -0.2(4)
P1 C14 C15 C16 180.0(2)
C14 C15 C16 C17 -0.5(4)
C15 C16 C17 C18 0.8(5)
C16 C17 C18 C19 -0.5(4)
C17 C18 C19 C14 -0.2(4)
C15 C14 C19 C18 0.6(4)
P1 C14 C19 C18 -179.59(19)
C32 P2 C20 C25 12.0(2)
C26 P2 C20 C25 -96.6(2)
Rh1 P2 C20 C25 139.62(18)
C32 P2 C20 C21 -170.87(17)
C26 P2 C20 C21 80.52(19)
Rh1 P2 C20 C21 -43.28(19)
C25 C20 C21 C22 2.7(3)
P2 C20 C21 C22 -174.56(18)
C20 C21 C22 C23 -1.7(4)
C21 C22 C23 C24 -0.9(4)
C22 C23 C24 C25 2.6(4)
C23 C24 C25 C20 -1.6(4)
C21 C20 C25 C24 -1.0(4)
P2 C20 C25 C24 176.1(2)
C20 P2 C26 C27 3.6(2)
C32 P2 C26 C27 -104.66(19)
Rh1 P2 C26 C27 127.04(17)
C20 P2 C26 C31 -174.35(18)
C32 P2 C26 C31 77.4(2)
Rh1 P2 C26 C31 -50.9(2)
C31 C26 C27 C28 1.2(3)
P2 C26 C27 C28 -176.73(18)
C26 C27 C28 C29 -0.7(4)
C27 C28 C29 C30 -0.8(4)
C28 C29 C30 C31 1.8(4)
C29 C30 C31 C26 -1.3(4)
C27 C26 C31 C30 -0.2(4)
P2 C26 C31 C30 177.8(2)
C20 P2 C32 C33 -101.0(2)
C26 P2 C32 C33 6.8(2)
Rh1 P2 C32 C33 133.45(17)
C20 P2 C32 C37 76.5(2)
C26 P2 C32 C37 -175.7(2)
Rh1 P2 C32 C37 -49.0(2)
C37 C32 C33 C34 0.3(4)
P2 C32 C33 C34 177.77(18)
C32 C33 C34 C35 0.3(4)
C33 C34 C35 C36 -1.2(4)
C34 C35 C36 C37 1.6(5)
C35 C36 C37 C32 -1.0(5)
C33 C32 C37 C36 0.1(4)
P2 C32 C37 C36 -177.5(3)
